data_2103994
loop_
_publ_author_name
'Turowska-Tyrk, Ilona'
'Trzop, El\.zbieta'

_publ_section_title
;
 Monitoring structural transformations in crystals. 6. The [4+4]
 photodimerization of 9-methylanthracene
;
_journal_issue 6
_journal_name_full 'Acta Crystallographica Section B'
_journal_page_first 779
_journal_page_last 786
_journal_paper_doi 10.1107/S0108768103023255
_journal_volume 59
_journal_year 2003
_chemical_formula_sum 'C15 H12'
_chemical_formula_weight 192.25
_chemical_name_systematic
;
 ?
;
_space_group_IT_number 14
_symmetry_cell_setting monoclinic
_symmetry_space_group_name_Hall '-P 2ybc'
_symmetry_space_group_name_H-M 'P 1 21/c 1'
_atom_sites_solution_hydrogens geom
_atom_sites_solution_primary direct
_atom_sites_solution_secondary difmap
_audit_creation_method SHELXL-97
_cell_angle_alpha 90.00
_cell_angle_beta 96.74(2)
_cell_angle_gamma 90.00
_cell_formula_units_Z 4
_cell_length_a 8.8359(17)
_cell_length_b 14.519(3)
_cell_length_c 8.1512(19)
_cell_measurement_reflns_used 500
_cell_measurement_temperature 293(2)
_cell_measurement_theta_max 22
_cell_measurement_theta_min 4
_cell_volume 1038.5(4)
_computing_cell_refinement 'Kuma KM4CCD software 2000'
_computing_data_collection 'Kuma KM4CCD software 2000'
_computing_data_reduction 'Kuma KM4CCD software 2000'
_computing_molecular_graphics 'ORTEP-3 1997'
_computing_publication_material 'SHELXL-97 (Sheldrick, 1997)'
_computing_structure_refinement 'SHELXL-97 (Sheldrick, 1997)'
_computing_structure_solution 'SHELXS-97 (Sheldrick, 1990)'
_diffrn_ambient_temperature 293(2)
_diffrn_measured_fraction_theta_full 0.957
_diffrn_measured_fraction_theta_max 0.957
_diffrn_measurement_device_type 'Kuma KM4CCD diffractometer'
_diffrn_measurement_method '\w scans'
_diffrn_radiation_monochromator graphite
_diffrn_radiation_source 'fine-focus sealed tube'
_diffrn_radiation_type MoK\a
_diffrn_radiation_wavelength 0.71073
_diffrn_reflns_av_R_equivalents 0.0447
_diffrn_reflns_av_sigmaI/netI 0.0383
_diffrn_reflns_limit_h_max 10
_diffrn_reflns_limit_h_min -10
_diffrn_reflns_limit_k_max 16
_diffrn_reflns_limit_k_min -17
_diffrn_reflns_limit_l_max 4
_diffrn_reflns_limit_l_min -9
_diffrn_reflns_number 3122
_diffrn_reflns_theta_full 24.99
_diffrn_reflns_theta_max 24.99
_diffrn_reflns_theta_min 4.27
_exptl_absorpt_coefficient_mu 0.069
_exptl_absorpt_correction_T_max 0.9863
_exptl_absorpt_correction_T_min 0.9662
_exptl_crystal_colour 'Pale yellow'
_exptl_crystal_density_diffrn 1.230
_exptl_crystal_density_method 'not measured'
_exptl_crystal_F_000 408
_exptl_crystal_size_max 0.50
_exptl_crystal_size_mid 0.35
_exptl_crystal_size_min 0.20
_refine_diff_density_max 0.378
_refine_diff_density_min -0.202
_refine_ls_extinction_coef 0.07(4)
_refine_ls_extinction_expression Fc^*^=kFc[1+0.001xFc^2^\l^3^/sin(2\q)]^-1/4^
_refine_ls_extinction_method SHELXL
_refine_ls_goodness_of_fit_ref 1.337
_refine_ls_hydrogen_treatment mixed
_refine_ls_matrix_type full
_refine_ls_number_parameters 198
_refine_ls_number_reflns 1752
_refine_ls_number_restraints 166
_refine_ls_restrained_S_all 1.292
_refine_ls_R_factor_all 0.1497
_refine_ls_R_factor_gt 0.1094
_refine_ls_shift/su_max 0.000
_refine_ls_shift/su_mean 0.000
_refine_ls_structure_factor_coef Fsqd
_refine_ls_weighting_details 'w=1/[\s^2^(Fo^2^)+(0.2000P)^2^+0.0000P] where P=(Fo^2^+2Fc^2^)/3'
_refine_ls_weighting_scheme calc
_refine_ls_wR_factor_gt 0.3376
_refine_ls_wR_factor_ref 0.3853
_reflns_number_gt 953
_reflns_number_total 1752
_reflns_threshold_expression >2sigma(I)
_cod_data_source_file bk0138.cif
_cod_data_source_block 24D
_cod_depositor_comments
;
The following automatic conversions were performed:
'_symmetry_cell_setting' value 'Monoclinic' changed to 'monoclinic'
according to '/home/saulius/struct/CIF-dictionaries/cif_core.dic'
dictionary named 'cif_core.dic' version 2.4.1 from 2010-06-29.

Automatic conversion script
Id: cif_fix_enum 1527 2010-12-29 10:47:43Z saulius 

The following automatic conversions were performed:

'_symmetry_cell_setting' value 'Monoclinic' changed to 'monoclinic'
according to /home/saulius/struct/CIF-dictionaries/cif_core.dic
dictionary named 'cif_core.dic' version 2.4.1 from 2010-06-29.

Automatic conversion script
Id: cif_fix_values 1715 2011-07-08 13:25:40Z adriana 

The following automatic conversions were performed:

'_refine_ls_weighting_scheme' value 'calc
w=1/[\s^2^(Fo^2^)+(0.2000P)^2^+0.0000P] where P=(Fo^2^+2Fc^2^)/3' was
changed to 'calc'. New tag '_refine_ls_weighting_details' was
created. The value of the new tag was set to
'w=1/[\s^2^(Fo^2^)+(0.2000P)^2^+0.0000P] where P=(Fo^2^+2Fc^2^)/3'.

Automatic conversion script
Id: cif_fix_values 3143 2015-03-26 13:38:13Z robertas 
;
_cod_original_sg_symbol_H-M P21/c
_cod_database_code 2103994
_cod_database_fobs_code 2103994

loop_
_symmetry_equiv_pos_as_xyz
'x, y, z'
'x, -y+1/2, z+1/2'
'-x, -y, -z'
'-x, y-1/2, -z-1/2'

loop_
_atom_site_label
_atom_site_fract_x
_atom_site_fract_y
_atom_site_fract_z
_atom_site_U_iso_or_equiv
_atom_site_adp_type
_atom_site_calc_flag
_atom_site_refinement_flags
_atom_site_occupancy
_atom_site_disorder_assembly
_atom_site_disorder_group
_atom_site_type_symbol
C1M 1.1026(7) 0.4203(4) 0.3034(8) 0.0803(16) Uani d PDU 0.765(7) A 1 C
H1M 1.0498 0.4490 0.3814 0.096 Uiso calc PR 0.765(7) A 1 H
C2M 1.2529(7) 0.4029(4) 0.3422(8) 0.0952(18) Uani d PDU 0.765(7) A 1 C
H2M 1.3014 0.4194 0.4455 0.114 Uiso calc PR 0.765(7) A 1 H
C3M 1.3359(6) 0.3600(5) 0.2269(10) 0.095(2) Uani d PDU 0.765(7) A 1 C
H3M 1.4393 0.3483 0.2537 0.115 Uiso calc PR 0.765(7) A 1 H
C4M 1.2654(6) 0.3355(4) 0.0765(9) 0.0822(16) Uani d PDU 0.765(7) A 1 C
H4M 1.3214 0.3059 0.0023 0.099 Uiso calc PR 0.765(7) A 1 H
C5M 0.8085(8) 0.3190(3) -0.3253(6) 0.0713(14) Uani d PDU 0.765(7) A 1 C
H5M 0.8649 0.2935 -0.4033 0.086 Uiso calc PR 0.765(7) A 1 H
C6M 0.6563(8) 0.3305(4) -0.3628(7) 0.0868(17) Uani d PDU 0.765(7) A 1 C
H6M 0.6096 0.3118 -0.4655 0.104 Uiso calc PR 0.765(7) A 1 H
C7M 0.5692(7) 0.3697(4) -0.2507(8) 0.0840(17) Uani d PDU 0.765(7) A 1 C
H7M 0.4647 0.3764 -0.2784 0.101 Uiso calc PR 0.765(7) A 1 H
C8M 0.6346(9) 0.3981(5) -0.1022(9) 0.076(2) Uani d PD 0.765(7) A 1 C
H8M 0.5747 0.4265 -0.0305 0.091 Uiso calc PR 0.765(7) A 1 H
C9M 0.8658(5) 0.4122(3) 0.1042(5) 0.0619(13) Uani d PDU 0.765(7) A 1 C
C10M 1.0361(5) 0.3300(3) -0.1239(5) 0.0655(13) Uani d PDU 0.765(7) A 1 C
H10M 1.0929 0.3027 -0.1998 0.079 Uiso calc PR 0.765(7) A 1 H
C11M 1.0213(5) 0.3960(4) 0.1458(7) 0.0613(14) Uani d PDU 0.765(7) A 1 C
C12M 1.1090(5) 0.3536(3) 0.0293(6) 0.0621(13) Uani d PD 0.765(7) A 1 C
C13M 0.8827(5) 0.3450(3) -0.1696(6) 0.0616(13) Uani d PD 0.765(7) A 1 C
C14M 0.7931(5) 0.3859(4) -0.0516(6) 0.0576(13) Uani d PDU 0.765(7) A 1 C
C15M 0.7763(11) 0.4536(7) 0.2329(13) 0.097(3) Uani d PDU 0.765(7) A 1 C
H15A 0.6718 0.4610 0.1873 0.145 Uiso calc PR 0.765(7) A 1 H
H15B 0.8184 0.5126 0.2661 0.145 Uiso calc PR 0.765(7) A 1 H
H15C 0.7818 0.4136 0.3272 0.145 Uiso calc PR 0.765(7) A 1 H
C1D 1.061(2) 0.3978(14) 0.359(2) 0.107(8) Uiso d PDU 0.235(7) A 2 C
H1D 0.9878 0.4080 0.4308 0.129 Uiso calc PR 0.235(7) A 2 H
C2D 1.199(2) 0.3601(15) 0.421(3) 0.129(8) Uiso d PDU 0.235(7) A 2 C
H2D 1.2195 0.3461 0.5331 0.155 Uiso calc PR 0.235(7) A 2 H
C3D 1.305(3) 0.3435(16) 0.314(3) 0.126(10) Uiso d PDU 0.235(7) A 2 C
H3D 1.3987 0.3180 0.3561 0.152 Uiso calc PR 0.235(7) A 2 H
C4D 1.279(2) 0.3633(17) 0.146(3) 0.092(8) Uiso d PDU 0.235(7) A 2 C
H4D 1.3527 0.3532 0.0753 0.110 Uiso calc PR 0.235(7) A 2 H
C5D 0.884(2) 0.3492(14) -0.289(2) 0.095(7) Uiso d PDU 0.235(7) A 2 C
H5D 0.9553 0.3345 -0.3594 0.114 Uiso calc PR 0.235(7) A 2 H
C6D 0.733(3) 0.3238(16) -0.331(3) 0.104(12) Uiso d PDU 0.235(7) A 2 C
H6D 0.7030 0.2928 -0.4293 0.125 Uiso calc PR 0.235(7) A 2 H
C7D 0.629(3) 0.3454(16) -0.225(3) 0.101(8) Uiso d PDU 0.235(7) A 2 C
H7D 0.5273 0.3301 -0.2536 0.122 Uiso calc PR 0.235(7) A 2 H
C8D 0.672(3) 0.389(2) -0.077(3) 0.096(13) Uiso d PD 0.235(7) A 2 C
H8D 0.5994 0.4003 -0.0049 0.116 Uiso calc PR 0.235(7) A 2 H
C9D 0.8816(16) 0.4674(10) 0.1210(18) 0.091(5) Uiso d PDU 0.235(7) . 2 C
C10D 1.0929(15) 0.4244(9) -0.0869(17) 0.083(5) Uiso d PDU 0.235(7) . 2 C
H10D 1.1599 0.3895 -0.1518 0.100 Uiso calc PR 0.235(7) A 2 H
C11D 1.0267(19) 0.4211(14) 0.194(2) 0.083(8) Uiso d PDU 0.235(7) A 2 C
C12D 1.1336(19) 0.3999(14) 0.0890(19) 0.094(6) Uiso d PD 0.235(7) A 2 C
C13D 0.9293(16) 0.3957(13) -0.1438(19) 0.089(6) Uiso d PD 0.235(7) A 2 C
C14D 0.8203(19) 0.4165(13) -0.033(2) 0.073(7) Uiso d PDU 0.235(7) A 2 C
C15D 0.752(3) 0.469(2) 0.233(4) 0.076(9) Uiso d PDU 0.235(7) A 2 C
H15D 0.7305 0.4076 0.2654 0.114 Uiso calc PR 0.235(7) A 2 H
H15E 0.6626 0.4958 0.1732 0.114 Uiso calc PR 0.235(7) A 2 H
H15F 0.7833 0.5057 0.3292 0.114 Uiso calc PR 0.235(7) A 2 H

loop_
_atom_site_aniso_label
_atom_site_aniso_U_11
_atom_site_aniso_U_22
_atom_site_aniso_U_33
_atom_site_aniso_U_12
_atom_site_aniso_U_13
_atom_site_aniso_U_23
C1M 0.088(4) 0.075(3) 0.077(4) -0.002(3) 0.009(3) 0.000(2)
C2M 0.093(4) 0.088(4) 0.098(4) 0.000(3) -0.015(3) -0.003(3)
C3M 0.067(3) 0.100(4) 0.113(6) -0.004(3) -0.012(4) 0.008(4)
C4M 0.072(4) 0.080(3) 0.094(4) 0.001(2) 0.006(3) -0.007(3)
C5M 0.074(4) 0.070(3) 0.069(3) 0.001(3) 0.004(2) -0.013(2)
C6M 0.101(5) 0.075(3) 0.078(4) 0.006(3) -0.013(3) -0.003(3)
C7M 0.068(3) 0.077(3) 0.104(4) 0.013(3) -0.003(3) 0.005(3)
C8M 0.068(3) 0.075(4) 0.083(4) 0.016(3) 0.006(3) 0.010(3)
C9M 0.063(3) 0.059(3) 0.066(3) 0.0007(19) 0.016(2) 0.0018(19)
C10M 0.073(3) 0.059(2) 0.066(3) 0.0042(19) 0.020(2) -0.0047(19)
C11M 0.066(3) 0.055(3) 0.061(3) -0.0037(19) 0.003(2) -0.001(2)
C12M 0.053(3) 0.059(2) 0.075(3) -0.0029(17) 0.0093(19) -0.001(2)
C13M 0.066(3) 0.051(2) 0.068(3) 0.0035(19) 0.011(2) 0.0074(18)
C14M 0.064(3) 0.047(3) 0.063(3) -0.004(2) 0.011(2) -0.001(2)
C15M 0.093(5) 0.093(5) 0.108(6) 0.025(4) 0.029(4) -0.002(3)

loop_
_atom_type_symbol
_atom_type_description
_atom_type_scat_dispersion_real
_atom_type_scat_dispersion_imag
_atom_type_scat_source
C C 0.0033 0.0016 'International Tables Vol C Tables 4.2.6.8 and 6.1.1.4'
H H 0.0000 0.0000 'International Tables Vol C Tables 4.2.6.8 and 6.1.1.4'

loop_
_geom_angle_atom_site_label_1
_geom_angle_atom_site_label_2
_geom_angle_atom_site_label_3
_geom_angle_site_symmetry_3
_geom_angle
C2M C1M C11M . 122.4(5)
C1M C2M C3M . 120.1(5)
C4M C3M C2M . 120.1(5)
C3M C4M C12M . 121.8(5)
C6M C5M C13M . 121.0(5)
C5M C6M C7M . 121.1(5)
C8M C7M C6M . 120.5(6)
C7M C8M C14M . 121.9(6)
C11M C9M C14M . 120.3(4)
C11M C9M C15M . 118.6(6)
C14M C9M C15M . 121.0(6)
C12M C10M C13M . 123.0(4)
C9M C11M C12M . 120.3(5)
C9M C11M C1M . 123.3(5)
C12M C11M C1M . 116.4(4)
C10M C12M C4M . 122.5(4)
C10M C12M C11M . 118.4(4)
C4M C12M C11M . 119.1(5)
C10M C13M C5M . 122.6(4)
C10M C13M C14M . 118.9(4)
C5M C13M C14M . 118.5(4)
C9M C14M C8M . 123.9(4)
C9M C14M C13M . 119.1(4)
C8M C14M C13M . 117.1(5)
C2D C1D C11D . 122.4(17)
C1D C2D C3D . 118.6(18)
C2D C3D C4D . 122.6(19)
C3D C4D C12D . 116.1(16)
C13D C5D C6D . 121.3(17)
C7D C6D C5D . 118.5(19)
C6D C7D C8D . 121.7(19)
C14D C8D C7D . 120.7(19)
C14D C9D C11D . 108.6(13)
C14D C9D C15D . 106.5(15)
C11D C9D C15D . 115.4(16)
C14D C9D C10D 3_765 112.1(12)
C11D C9D C10D 3_765 111.9(12)
C15D C9D C10D 3_765 102.2(14)
C12D C10D C13D . 110.0(12)
C12D C10D C9D 3_765 112.2(12)
C13D C10D C9D 3_765 111.1(12)
C12D C11D C1D . 117.5(14)
C12D C11D C9D . 117.6(13)
C1D C11D C9D . 124.9(14)
C11D C12D C4D . 122.6(14)
C11D C12D C10D . 116.3(13)
C4D C12D C10D . 121.0(14)
C5D C13D C14D . 119.5(13)
C5D C13D C10D . 124.5(13)
C14D C13D C10D . 116.0(12)
C8D C14D C13D . 118.2(15)
C8D C14D C9D . 126.4(14)
C13D C14D C9D . 115.4(12)

loop_
_geom_bond_atom_site_label_1
_geom_bond_atom_site_label_2
_geom_bond_site_symmetry_2
_geom_bond_distance
C1M C2M . 1.352(7)
C1M C11M . 1.440(7)
C2M C3M . 1.404(8)
C3M C4M . 1.355(9)
C4M C12M . 1.415(6)
C5M C6M . 1.354(9)
C5M C13M . 1.410(7)
C6M C7M . 1.384(7)
C7M C8M . 1.343(8)
C8M C14M . 1.424(9)
C9M C11M . 1.397(6)
C9M C14M . 1.407(7)
C9M C15M . 1.511(8)
C10M C12M . 1.380(6)
C10M C13M . 1.380(6)
C11M C12M . 1.433(7)
C13M C14M . 1.443(6)
C1D C2D . 1.378(17)
C1D C11D . 1.385(16)
C2D C3D . 1.378(17)
C3D C4D . 1.395(17)
C4D C12D . 1.419(16)
C5D C13D . 1.380(16)
C5D C6D . 1.385(17)
C6D C7D . 1.369(17)
C7D C8D . 1.378(17)
C8D C14D . 1.376(17)
C9D C14D . 1.505(15)
C9D C11D . 1.508(15)
C9D C15D . 1.542(16)
C9D C10D 3_765 1.616(15)
C10D C12D . 1.480(14)
C10D C13D . 1.524(14)
C10D C9D 3_765 1.616(15)
C11D C12D . 1.383(15)
C13D C14D . 1.424(15)
